data_2011413
loop_
_publ_author_name
'Swenson, Dale C.'
'Dagorne, Samuel'
'Jordan, Richard F.'

_publ_section_title
;
 A dicationic gallium--oxo--hydroxide cage compound
;
_journal_issue 10
_journal_name_full 'Acta Crystallographica Section C'
_journal_page_first 1213
_journal_page_last 1215
_journal_paper_doi 10.1107/S0108270100009902
_journal_volume 56
_journal_year 2000
_chemical_formula_iupac '[Ga12 C12 H42 O14] (C24 F20 B1)2, 2C6 H5 Cl, 2H2 O'
_chemical_formula_moiety 'C12 H42 Ga12 O14 2+, 2C24 F20 B1 1-, 2C6 H5 Cl, 2H2 O'
_chemical_formula_sum 'C72 H56 B2 Cl2 F40 Ga12 O16'
_chemical_formula_weight 2866.32
_chemical_name_systematic
;
 ?
;
_space_group_IT_number 2
_symmetry_cell_setting triclinic
_symmetry_space_group_name_Hall '-P 1'
_symmetry_space_group_name_H-M 'P -1'
_audit_creation_method SHELXL
_cell_angle_alpha 101.98(2)
_cell_angle_beta 106.91(2)
_cell_angle_gamma 83.71(2)
_cell_formula_units_Z 1
_cell_length_a 13.532(3)
_cell_length_b 15.223(5)
_cell_length_c 12.755(3)
_cell_measurement_reflns_used 40
_cell_measurement_temperature 210(2)
_cell_measurement_theta_max 14.9
_cell_measurement_theta_min 11.2
_cell_volume 2455.7(12)
_computing_cell_refinement 'CAD-4 Operations Manual'
_computing_data_collection 'CAD-4 Operations Manual (Enraf-Nonius, 1977)'
_computing_data_reduction 'MolEN (Fair, 1990)'
_computing_molecular_graphics SHELXTL
_computing_publication_material SHELXTL
_computing_structure_refinement 'SHELXL97 (Sheldrick, 1997)'
_computing_structure_solution 'SHELXTL (Sheldrick, 1995)'
_diffrn_ambient_temperature 210(2)
_diffrn_measured_fraction_theta_full .944
_diffrn_measured_fraction_theta_max .944
_diffrn_measurement_device 'Enraf-Nonius CAD-4'
_diffrn_measurement_method \q-2\q
_diffrn_radiation_monochromator graphite
_diffrn_radiation_source 'fine-focus sealed tube'
_diffrn_radiation_type MoK\a
_diffrn_radiation_wavelength .71073
_diffrn_reflns_av_R_equivalents .073
_diffrn_reflns_av_sigmaI/netI .1094
_diffrn_reflns_limit_h_max 16
_diffrn_reflns_limit_h_min -16
_diffrn_reflns_limit_k_max 18
_diffrn_reflns_limit_k_min -18
_diffrn_reflns_limit_l_max 6
_diffrn_reflns_limit_l_min -15
_diffrn_reflns_number 10851
_diffrn_reflns_theta_full 24.91
_diffrn_reflns_theta_max 25.0
_diffrn_reflns_theta_min 2.0
_diffrn_standards_decay_% 15.2
_diffrn_standards_interval_time 120
_diffrn_standards_number 4
_exptl_absorpt_coefficient_mu 3.421
_exptl_absorpt_correction_T_max .540
_exptl_absorpt_correction_T_min .329
_exptl_absorpt_correction_type '\y scans'
_exptl_absorpt_process_details '(MolEN; Fair, 1990)'
_exptl_crystal_colour 'pale yellow'
_exptl_crystal_density_diffrn 1.938
_exptl_crystal_density_method 'not measured'
_exptl_crystal_description prism
_exptl_crystal_F_000 1392
_exptl_crystal_size_max .34
_exptl_crystal_size_mid .28
_exptl_crystal_size_min .18
_refine_diff_density_max .55
_refine_diff_density_min -.76
_refine_ls_extinction_coef .0029(3)
_refine_ls_extinction_method SHELXL97
_refine_ls_goodness_of_fit_ref 1.110
_refine_ls_hydrogen_treatment constr
_refine_ls_matrix_type full
_refine_ls_number_parameters 620
_refine_ls_number_reflns 8067
_refine_ls_number_restraints 3
_refine_ls_restrained_S_all 1.110
_refine_ls_R_factor_all .132
_refine_ls_R_factor_gt .056
_refine_ls_shift/su_max .009
_refine_ls_shift/su_mean .000
_refine_ls_structure_factor_coef Fsqd
_refine_ls_weighting_details 'calc w = 1/[\s^2^(Fo^2^)+(0.0413P)^2^] where P = (Fo^2^+2Fc^2^)/3'
_refine_ls_weighting_scheme calc
_refine_ls_wR_factor_ref .122
_reflns_number_gt 4561
_reflns_number_total 8067
_reflns_threshold_expression I>2\s(I)
_cod_data_source_file fg1603.cif
_cod_data_source_block II
_cod_depositor_comments
;
The following automatic conversions were performed:
'_symmetry_cell_setting' value 'Triclinic' changed to 'triclinic'
according to '/home/saulius/struct/CIF-dictionaries/cif_core.dic'
dictionary named 'cif_core.dic' version 2.4.1 from 2010-06-29.

Automatic conversion script
Id: cif_fix_enum 1527 2010-12-29 10:47:43Z saulius 

The following automatic conversions were performed:

'_symmetry_cell_setting' value 'Triclinic' changed to 'triclinic'
according to /home/saulius/struct/CIF-dictionaries/cif_core.dic
dictionary named 'cif_core.dic' version 2.4.1 from 2010-06-29.

Automatic conversion script
Id: cif_fix_values 1715 2011-07-08 13:25:40Z adriana 
;
_cod_original_cell_volume 2455.7(11)
_cod_original_sg_symbol_H-M P-1
_cod_database_code 2011413
_cod_database_fobs_code 2011413

loop_
_symmetry_equiv_pos_as_xyz
'x, y, z'
'-x, -y, -z'

loop_
_atom_site_label
_atom_site_fract_x
_atom_site_fract_y
_atom_site_fract_z
_atom_site_U_iso_or_equiv
_atom_site_adp_type
_atom_site_calc_flag
_atom_site_refinement_flags
_atom_site_occupancy
_atom_site_disorder_assembly
_atom_site_disorder_group
_atom_site_type_symbol
Ga1 -.02716(6) .61462(7) .72588(8) .0395(3) Uani d . 1 . . Ga
Ga2 -.12731(6) .68139(7) .49122(8) .0393(3) Uani d . 1 . . Ga
Ga3 .00431(6) .60410(7) .31370(8) .0380(3) Uani d . 1 . . Ga
Ga4 .12123(6) .67728(7) .57710(8) .0390(3) Uani d . 1 . . Ga
Ga5 .21804(6) .48995(7) .46133(8) .0383(3) Uani d . 1 . . Ga
Ga6 .19113(6) .51130(7) .70914(8) .0384(3) Uani d . 1 . . Ga
C1 -.0722(7) .6618(7) .8566(7) .059(3) Uani d . 1 . . C
H1A -.0286 .7088 .9025 .088 Uiso calc R 1 . . H
H1B -.0681 .6146 .8976 .088 Uiso calc R 1 . . H
H1C -.1424 .6854 .8353 .088 Uiso calc R 1 . . H
C2 -.1809(7) .8022(6) .5236(9) .068(3) Uani d . 1 . . C
H2A -.1686 .8364 .4737 .103 Uiso calc R 1 . . H
H2B -.1472 .8286 .5991 .103 Uiso calc R 1 . . H
H2C -.2540 .8024 .5141 .103 Uiso calc R 1 . . H
C3 -.0387(7) .6729(6) .2004(9) .061(3) Uani d . 1 . . C
H3A -.1013 .6503 .1478 .091 Uiso calc R 1 . . H
H3B .0142 .6689 .1630 .091 Uiso calc R 1 . . H
H3C -.0511 .7345 .2324 .091 Uiso calc R 1 . . H
C4 .2086(6) .7753(6) .5933(7) .049(2) Uani d . 1 . . C
H4A .2606 .7802 .6636 .074 Uiso calc R 1 . . H
H4B .1671 .8305 .5905 .074 Uiso calc R 1 . . H
H4C .2412 .7635 .5339 .074 Uiso calc R 1 . . H
C5 .3608(6) .4564(7) .4715(8) .056(3) Uani d . 1 . . C
H5A .3738 .4566 .4015 .084 Uiso calc R 1 . . H
H5B .3766 .3972 .4891 .084 Uiso calc R 1 . . H
H5C .4035 .4985 .5290 .084 Uiso calc R 1 . . H
C6 .3008(6) .5546(7) .8401(6) .049(2) Uani d . 1 . . C
H6A .3373 .5045 .8722 .073 Uiso calc R 1 . . H
H6B .2717 .5945 .8936 .073 Uiso calc R 1 . . H
H6C .3478 .5862 .8195 .073 Uiso calc R 1 . . H
O7 .1262(3) .3968(4) .4158(4) .0375(14) Uani d . 1 . . O
O8 -.0539(3) .4933(4) .2882(4) .0369(14) Uani d . 1 . . O
O9 .1802(4) .5611(4) .5844(5) .0391(14) Uani d . 1 . . O
O10 .0014(4) .6555(4) .4569(4) .0406(15) Uani d . 1 . . O
O11 .0611(4) .6916(4) .6995(5) .0447(15) Uani d . 1 . . O
H11 .0760 .7383 .7481 .054 Uiso calc R 1 . . H
O12 -.2113(4) .6128(4) .3535(5) .0461(16) Uani d . 1 . . O
H12 -.2623 .6411 .3174 .055 Uiso calc R 1 . . H
O13 .1478(4) .5621(4) .3521(5) .0476(16) Uani d . 1 . . O
H13 .1842 .5773 .3164 .057 Uiso calc R 1 . . H
B10 -.6254(6) .7575(6) .2496(7) .029(2) Uani d . 1 . . B
C11 -.6665(6) .6538(6) .1930(8) .044(2) Uani d . 1 . . C
F12 -.4992(3) .5922(3) .2695(4) .0524(14) Uani d . 1 . . F
C12 -.5963(5) .5769(7) .2022(7) .041(2) Uani d . 1 . . C
F13 -.5487(4) .4240(4) .1796(5) .0667(16) Uani d . 1 . . F
C13 -.6187(6) .4927(7) .1584(8) .046(2) Uani d . 1 . . C
F14 -.7441(4) .3892(4) .0406(5) .0769(18) Uani d . 1 . . F
C14 -.7202(6) .4741(6) .0949(8) .047(2) Uani d . 1 . . C
F15 -.8851(4) .5296(4) .0057(5) .0724(18) Uani d . 1 . . F
C15 -.7923(7) .5454(8) .0758(8) .056(3) Uani d . 1 . . C
F16 -.8383(3) .6956(4) .0962(4) .0532(14) Uani d . 1 . . F
C16 -.7630(6) .6307(7) .1220(8) .048(2) Uani d . 1 . . C
C21 -.5524(5) .7643(5) .1639(7) .034(2) Uani d . 1 . . C
F22 -.3850(3) .7414(4) .2903(4) .0539(14) Uani d . 1 . . F
C22 -.4445(7) .7549(6) .1844(8) .050(3) Uani d . 1 . . C
F23 -.2833(3) .7483(4) .1466(5) .0641(16) Uani d . 1 . . F
C23 -.3920(6) .7564(7) .1103(10) .060(3) Uani d . 1 . . C
C24 -.4376(7) .7656(7) .0060(9) .055(3) Uani d . 1 . . C
F24 -.3879(5) .7701(4) -.0679(5) .0763(18) Uani d . 1 . . F
F25 -.5989(4) .7798(4) -.1314(4) .0754(18) Uani d . 1 . . F
C25 -.5480(8) .7717(7) -.0285(8) .060(3) Uani d . 1 . . C
F26 -.7038(4) .7759(4) .0148(4) .0570(14) Uani d . 1 . . F
C26 -.5977(6) .7712(6) .0498(8) .049(2) Uani d . 1 . . C
C31 -.5615(6) .7729(6) .3796(7) .044(2) Uani d . 1 . . C
F32 -.4895(4) .9015(4) .3638(4) .0545(14) Uani d . 1 . . F
C32 -.5005(6) .8429(6) .4285(8) .045(2) Uani d . 1 . . C
F33 -.3912(5) .9382(4) .5800(5) .0794(19) Uani d . 1 . . F
C33 -.4515(7) .8670(7) .5398(9) .061(3) Uani d . 1 . . C
F34 -.4135(5) .8359(5) .7215(4) .095(2) Uani d . 1 . . F
C34 -.4604(9) .8133(8) .6121(9) .068(3) Uani d . 1 . . C
F35 -.5342(4) .6922(5) .6367(5) .082(2) Uani d . 1 . . F
C35 -.5247(7) .7415(8) .5664(7) .055(3) Uani d . 1 . . C
F36 -.6279(4) .6488(4) .4219(4) .0587(15) Uani d . 1 . . F
C36 -.5707(6) .7224(7) .4551(8) .049(2) Uani d . 1 . . C
C41 -.7184(6) .8388(7) .2436(7) .043(2) Uani d . 1 . . C
F42 -.7987(4) .7506(4) .3270(5) .0590(15) Uani d . 1 . . F
C42 -.7970(6) .8263(7) .2928(8) .046(2) Uani d . 1 . . C
F43 -.9431(4) .8789(5) .3586(5) .0777(19) Uani d . 1 . . F
C43 -.8720(6) .8934(8) .3068(8) .056(3) Uani d . 1 . . C
F44 -.9501(4) 1.0379(4) .2838(5) .0816(19) Uani d . 1 . . F
C44 -.8765(7) .9704(8) .2734(9) .067(3) Uani d . 1 . . C
C45 -.8003(7) .9841(6) .2209(8) .049(2) Uani d . 1 . . C
F45 -.8000(5) 1.0628(4) .1894(5) .0822(19) Uani d . 1 . . F
F46 -.6533(4) .9399(4) .1677(5) .0607(15) Uani d . 1 . . F
C46 -.7212(6) .9205(7) .2146(8) .055(3) Uani d . 1 . . C
O90 .1099(6) .8402(6) .8557(8) .088(2) Uani d D 1 . . O
H90A .088 .882 .820 .105 Uiso d D 1 . . H
H90B .1743 .844 .878 .105 Uiso d D 1 . . H
Cl01 -1.132(3) .927(3) .088(4) .116(8) Uani d PG .315(5) A 1 Cl
C101 -1.232(2) .9610(17) .150(2) .100(5) Uiso d PG .315(5) A 1 C
C102 -1.325(2) .996(3) .089(2) .100(5) Uiso d PG .315(5) A 1 C
H102 -1.3338 1.0014 .0151 .120 Uiso calc PR .315(5) A 1 H
C103 -1.406(2) 1.024(3) .138(3) .100(5) Uiso d PG .315(5) A 1 C
H103 -1.4679 1.0474 .0968 .120 Uiso calc PR .315(5) A 1 H
C104 -1.393(2) 1.016(3) .247(3) .100(5) Uiso d PG .315(5) A 1 C
H104 -1.4467 1.0344 .2802 .120 Uiso calc PR .315(5) A 1 H
C105 -1.300(3) .981(3) .308(3) .100(5) Uiso d PG .315(5) A 1 C
H105 -1.2915 .9755 .3819 .120 Uiso calc PR .315(5) A 1 H
C106 -1.220(2) .953(3) .259(3) .100(5) Uiso d PG .315(5) A 1 C
H106 -1.1575 .9296 .3002 .120 Uiso calc PR .315(5) A 1 H
Cl11 -1.111(3) .895(3) .076(4) .116(8) Uani d PG .315(5) A 2 Cl
C111 -1.207(2) .9370(18) .141(3) .100(5) Uiso d PG .315(5) A 2 C
C112 -1.303(3) .968(3) .080(2) .100(5) Uiso d PG .315(5) A 2 C
H112 -1.3151 .9669 .0043 .120 Uiso calc PR .315(5) A 2 H
C113 -1.380(2) 1.001(3) .133(3) .100(5) Uiso d PG .315(5) A 2 C
H113 -1.4433 1.0223 .0918 .120 Uiso calc PR .315(5) A 2 H
C114 -1.361(2) 1.003(3) .246(3) .100(5) Uiso d PG .315(5) A 2 C
H114 -1.4124 1.0257 .2813 .120 Uiso calc PR .315(5) A 2 H
C115 -1.266(3) .972(3) .307(3) .100(5) Uiso d PG .315(5) A 2 C
H115 -1.2532 .9736 .3832 .120 Uiso calc PR .315(5) A 2 H
C116 -1.189(2) .939(3) .255(3) .100(5) Uiso d PG .315(5) A 2 C
H116 -1.1250 .9182 .2957 .120 Uiso calc PR .315(5) A 2 H
Cl21 -1.293(6) 1.026(7) .431(4) .145(9) Uani d PG .185(5) A 3 Cl
C121 -1.279(4) 1.000(4) .297(3) .085(8) Uiso d PG .185(5) A 3 C
C122 -1.187(4) .958(4) .278(3) .085(8) Uiso d PG .185(5) A 3 C
H122 -1.1339 .9434 .3372 .102 Uiso calc PR .185(5) A 3 H
C123 -1.176(3) .938(4) .170(4) .085(8) Uiso d PG .185(5) A 3 C
H123 -1.1152 .9100 .1579 .102 Uiso calc PR .185(5) A 3 H
C124 -1.256(4) .960(4) .082(3) .085(8) Uiso d PG .185(5) A 3 C
H124 -1.2489 .9470 .0100 .102 Uiso calc PR .185(5) A 3 H
C125 -1.348(3) 1.003(4) .101(4) .085(8) Uiso d PG .185(5) A 3 C
H125 -1.4012 1.0175 .0414 .102 Uiso calc PR .185(5) A 3 H
C126 -1.359(3) 1.023(4) .208(4) .085(8) Uiso d PG .185(5) A 3 C
H126 -1.4199 1.0509 .2208 .102 Uiso calc PR .185(5) A 3 H
Cl31 -1.294(6) 1.013(7) .400(4) .145(9) Uani d PG .18 A 4 Cl
C131 -1.292(4) .994(4) .261(3) .085(8) Uiso d PG .185(5) A 4 C
C132 -1.200(3) .967(4) .233(3) .085(8) Uiso d PG .185(5) A 4 C
H132 -1.1395 .9592 .2891 .102 Uiso calc PR .185(5) A 4 H
C133 -1.199(3) .951(4) .123(3) .085(8) Uiso d PG .185(5) A 4 C
H133 -1.1370 .9332 .1041 .102 Uiso calc PR .185(5) A 4 H
C134 -1.289(4) .963(4) .040(3) .085(8) Uiso d PG .185(5) A 4 C
H134 -1.2883 .9525 -.0346 .102 Uiso calc PR .185(5) A 4 H
C135 -1.381(3) .990(4) .067(4) .085(8) Uiso d PG .185(5) A 4 C
H135 -1.4420 .9977 .0117 .102 Uiso calc PR .185(5) A 4 H
C136 -1.383(3) 1.006(4) .178(4) .085(8) Uiso d PG .185(5) A 4 C
H136 -1.4445 1.0236 .1967 .102 Uiso calc PR .185(5) A 4 H

loop_
_atom_site_aniso_label
_atom_site_aniso_U_11
_atom_site_aniso_U_22
_atom_site_aniso_U_33
_atom_site_aniso_U_12
_atom_site_aniso_U_13
_atom_site_aniso_U_23
Ga1 .0226(4) .0617(7) .0356(6) .0006(4) .0117(4) .0080(5)
Ga2 .0209(4) .0522(7) .0435(6) .0053(4) .0099(4) .0082(5)
Ga3 .0206(4) .0570(7) .0387(6) .0011(4) .0097(4) .0132(5)
Ga4 .0214(4) .0534(7) .0410(6) -.0029(4) .0083(4) .0060(5)
Ga5 .0153(4) .0602(7) .0409(6) .0028(4) .0110(4) .0106(5)
Ga6 .0180(4) .0610(7) .0344(6) -.0003(4) .0064(4) .0069(5)
C1 .061(6) .085(8) .021(5) -.002(6) -.002(4) .005(5)
C2 .051(6) .047(6) .084(8) .007(5) -.012(6) .010(6)
C3 .033(5) .053(7) .096(8) .001(4) .018(5) .015(6)
C4 .033(5) .060(7) .052(6) -.016(4) .011(4) .000(5)
C5 .035(5) .078(8) .052(6) .016(5) .014(4) .014(5)
C6 .047(5) .079(7) .024(5) -.007(5) .018(4) .003(5)
O7 .015(2) .057(4) .041(3) .008(2) .010(2) .011(3)
O8 .015(2) .064(4) .035(3) -.005(2) .005(2) .016(3)
O9 .033(3) .046(4) .046(4) -.002(3) .020(3) .014(3)
O10 .021(3) .050(4) .047(4) .001(2) .012(3) -.002(3)
O11 .042(3) .043(4) .048(4) -.004(3) .017(3) -.002(3)
O12 .025(3) .054(4) .048(4) .006(3) -.007(3) .011(3)
O13 .019(3) .069(4) .061(4) -.005(3) .014(3) .021(3)
B10 .012(4) .045(6) .029(5) .001(4) .005(4) .005(4)
C11 .028(4) .049(6) .062(6) .004(4) .029(4) .005(5)
F12 .029(2) .071(4) .055(3) .010(2) .007(2) .018(3)
C12 .015(4) .068(7) .040(5) .000(4) .005(4) .013(5)
F13 .055(3) .061(4) .086(4) .001(3) .024(3) .014(3)
C13 .033(5) .051(6) .052(6) .011(4) .018(4) .005(5)
F14 .052(3) .081(5) .087(4) -.005(3) .019(3) -.011(4)
C14 .036(5) .038(6) .060(6) -.003(4) .010(4) -.004(5)
F15 .032(3) .106(5) .059(4) -.009(3) -.002(3) -.011(3)
C15 .039(5) .084(8) .049(6) -.014(5) .016(5) .009(6)
F16 .028(2) .072(4) .053(3) .005(2) .004(2) .012(3)
C16 .028(5) .063(7) .049(6) .002(4) .008(4) .008(5)
C21 .010(3) .030(5) .055(6) .000(3) .000(4) .005(4)
F22 .020(2) .085(4) .052(3) .008(2) .007(2) .013(3)
C22 .036(5) .046(6) .070(7) -.002(4) .021(5) .005(5)
F23 .021(2) .093(4) .075(4) .005(3) .017(2) .009(3)
C23 .019(4) .076(8) .082(8) .004(4) .008(5) .016(6)
C24 .034(5) .059(7) .072(8) -.007(4) .022(5) -.003(6)
F24 .081(4) .105(5) .066(4) .002(4) .050(3) .027(4)
F25 .075(4) .111(5) .045(4) .000(4) .011(3) .033(3)
C25 .052(6) .082(8) .041(6) -.009(5) .002(5) .011(6)
F26 .041(3) .076(4) .047(3) .001(3) .000(2) .014(3)
C26 .027(4) .057(7) .057(6) .003(4) .005(4) .010(5)
C31 .030(4) .057(7) .038(5) .007(4) .005(4) .005(5)
F32 .043(3) .061(4) .055(3) .000(3) .008(2) .009(3)
C32 .038(5) .052(6) .044(6) .008(4) .015(5) .007(5)
F33 .069(4) .082(5) .062(4) .003(3) .005(3) -.018(3)
C33 .041(5) .050(7) .069(8) .012(5) .001(5) -.013(6)
F34 .099(5) .138(6) .028(3) .010(4) .010(3) -.007(4)
C34 .069(7) .078(9) .047(7) .049(7) .023(6) .005(7)
F35 .066(4) .129(6) .057(4) .024(4) .023(3) .035(4)
C35 .055(6) .077(8) .020(5) .016(5) -.001(5) .009(5)
F36 .054(3) .077(4) .043(3) .010(3) .009(3) .019(3)
C36 .023(4) .063(7) .058(7) .013(4) .012(4) .013(6)
C41 .020(4) .073(7) .036(5) .007(4) .000(4) .026(5)
F42 .037(3) .066(4) .082(4) .006(3) .025(3) .023(3)
C42 .037(5) .052(6) .055(6) .007(4) .022(4) .015(5)
F43 .042(3) .125(6) .075(4) .001(3) .037(3) .010(4)
C43 .013(4) .083(8) .060(7) -.005(5) -.002(4) -.001(6)
F44 .057(4) .069(4) .109(5) .022(3) .025(3) .005(4)
C44 .028(5) .067(8) .081(8) .010(5) -.007(5) -.002(6)
C45 .049(6) .037(6) .057(6) .004(4) .015(5) .004(5)
F45 .076(4) .063(4) .101(5) .024(3) .020(4) .023(4)
F46 .043(3) .066(4) .075(4) .007(3) .016(3) .022(3)
C46 .027(5) .071(8) .055(6) .011(5) .000(4) .005(6)
O90 .084(6) .072(6) .091(7) .005(5) .005(5) .011(5)
Cl01 .115(14) .13(3) .105(10) -.019(12) .043(7) .002(14)
Cl11 .115(14) .13(3) .105(10) -.019(12) .043(7) .002(14)
Cl21 .144(11) .13(2) .17(2) -.030(12) .058(19) .02(2)
Cl31 .144(11) .13(2) .17(2) -.030(12) .058(19) .02(2)

loop_
_atom_type_symbol
_atom_type_description
_atom_type_scat_dispersion_real
_atom_type_scat_dispersion_imag
_atom_type_scat_source
C C .0033 .0016 'International Tables Vol C Tables 4.2.6.8 and 6.1.1.4'
H H .0000 .0000 'International Tables Vol C Tables 4.2.6.8 and 6.1.1.4'
B B .0013 .0007 'International Tables Vol C Tables 4.2.6.8 and 6.1.1.4'
N N .0061 .0033 'International Tables Vol C Tables 4.2.6.8 and 6.1.1.4'
F F .0171 .0103 'International Tables Vol C Tables 4.2.6.8 and 6.1.1.4'
Cl Cl .1484 .1585 'International Tables Vol C Tables 4.2.6.8 and 6.1.1.4'
Ga Ga .2307 1.6083 'International Tables Vol C Tables 4.2.6.8 and 6.1.1.4'
O O .0106 .0060 'International Tables Vol C Tables 4.2.6.8 and 6.1.1.4'

loop_
_geom_angle_atom_site_label_1
_geom_angle_atom_site_label_2
_geom_angle_atom_site_label_3
_geom_angle_site_symmetry_1
_geom_angle_site_symmetry_3
_geom_angle
_geom_angle_publ_flag
O8 Ga1 O7 2_566 2_566 102.2(2) yes
O8 Ga1 O11 2_566 . 98.5(2) yes
O7 Ga1 O11 2_566 . 97.5(2) yes
O8 Ga1 C1 2_566 . 122.3(3) yes
O7 Ga1 C1 2_566 . 118.9(3) yes
O11 Ga1 C1 . . 113.1(4) yes
O7 Ga2 O10 2_566 . 104.3(2) yes
O7 Ga2 C2 2_566 . 119.2(4) yes
O10 Ga2 C2 . . 121.4(4) yes
O7 Ga2 O12 2_566 . 97.8(2) yes
O10 Ga2 O12 . . 96.9(2) yes
C2 Ga2 O12 . . 112.7(3) yes
O10 Ga3 O8 . . 104.1(2) yes
O10 Ga3 C3 . . 119.8(4) yes
O8 Ga3 C3 . . 117.9(3) yes
O10 Ga3 O13 . . 96.1(2) yes
O8 Ga3 O13 . . 97.8(2) yes
C3 Ga3 O13 . . 117.0(3) yes
O9 Ga4 O10 . . 101.8(2) yes
O9 Ga4 O11 . . 97.7(2) yes
O10 Ga4 O11 . . 99.6(2) yes
O9 Ga4 C4 . . 119.8(3) yes
O10 Ga4 C4 . . 121.7(3) yes
O11 Ga4 C4 . . 112.0(3) yes
O7 Ga5 O9 . . 103.2(2) yes
O7 Ga5 C5 . . 117.0(3) yes
O9 Ga5 C5 . . 120.1(3) yes
O7 Ga5 O13 . . 98.1(2) yes
O9 Ga5 O13 . . 98.0(2) yes
C5 Ga5 O13 . . 116.7(3) yes
O9 Ga6 O8 . 2_566 104.4(2) yes
O9 Ga6 O12 . 2_566 98.9(3) yes
O8 Ga6 O12 2_566 2_566 97.2(2) yes
O9 Ga6 C6 . . 115.5(3) yes
O8 Ga6 C6 2_566 . 123.1(3) yes
O12 Ga6 C6 2_566 . 113.6(3) yes
Ga1 C1 H1A . . 109.5 ?
Ga1 C1 H1B . . 109.5 ?
H1A C1 H1B . . 109.5 ?
Ga1 C1 H1C . . 109.5 ?
H1A C1 H1C . . 109.5 ?
H1B C1 H1C . . 109.5 ?
Ga2 C2 H2A . . 109.5 ?
Ga2 C2 H2B . . 109.5 ?
H2A C2 H2B . . 109.5 ?
Ga2 C2 H2C . . 109.5 ?
H2A C2 H2C . . 109.5 ?
H2B C2 H2C . . 109.5 ?
Ga3 C3 H3A . . 109.5 ?
Ga3 C3 H3B . . 109.5 ?
H3A C3 H3B . . 109.5 ?
Ga3 C3 H3C . . 109.5 ?
H3A C3 H3C . . 109.5 ?
H3B C3 H3C . . 109.5 ?
Ga4 C4 H4A . . 109.5 ?
Ga4 C4 H4B . . 109.5 ?
H4A C4 H4B . . 109.5 ?
Ga4 C4 H4C . . 109.5 ?
H4A C4 H4C . . 109.5 ?
H4B C4 H4C . . 109.5 ?
Ga5 C5 H5A . . 109.5 ?
Ga5 C5 H5B . . 109.5 ?
H5A C5 H5B . . 109.5 ?
Ga5 C5 H5C . . 109.5 ?
H5A C5 H5C . . 109.5 ?
H5B C5 H5C . . 109.5 ?
Ga6 C6 H6A . . 109.5 ?
Ga6 C6 H6B . . 109.5 ?
H6A C6 H6B . . 109.5 ?
Ga6 C6 H6C . . 109.5 ?
H6A C6 H6C . . 109.5 ?
H6B C6 H6C . . 109.5 ?
Ga2 O7 Ga5 2_566 . 120.9(3) yes
Ga2 O7 Ga1 2_566 2_566 119.4(3) yes
Ga5 O7 Ga1 . 2_566 119.7(3) yes
Ga3 O8 Ga6 . 2_566 120.1(3) yes
Ga3 O8 Ga1 . 2_566 120.7(2) yes
Ga6 O8 Ga1 2_566 2_566 118.9(3) yes
Ga6 O9 Ga4 . . 120.0(3) yes
Ga6 O9 Ga5 . . 119.4(3) yes
Ga4 O9 Ga5 . . 120.5(3) yes
Ga3 O10 Ga4 . . 123.5(3) yes
Ga3 O10 Ga2 . . 119.8(3) yes
Ga4 O10 Ga2 . . 116.6(3) yes
Ga1 O11 Ga4 . . 129.0(3) yes
Ga1 O11 H11 . . 115.5 ?
Ga4 O11 H11 . . 115.5 ?
Ga6 O12 Ga2 2_566 . 127.7(3) yes
Ga6 O12 H12 2_566 . 116.2 ?
Ga2 O12 H12 . . 116.2 ?
Ga5 O13 Ga3 . . 128.5(3) yes
Ga5 O13 H13 . . 115.8 ?
Ga3 O13 H13 . . 115.8 ?
C31 B10 C41 . . 103.7(6) ?
C31 B10 C11 . . 115.9(7) ?
C41 B10 C11 . . 114.9(6) ?
C31 B10 C21 . . 113.3(6) ?
C41 B10 C21 . . 110.9(7) ?
C11 B10 C21 . . 98.3(6) ?
C16 C11 C12 . . 111.4(8) ?
C16 C11 B10 . . 127.3(8) ?
C12 C11 B10 . . 120.8(7) ?
C13 C12 F12 . . 117.4(8) ?
C13 C12 C11 . . 126.3(8) ?
F12 C12 C11 . . 116.1(8) ?
C12 C13 F13 . . 121.7(8) ?
C12 C13 C14 . . 118.9(8) ?
F13 C13 C14 . . 119.3(9) ?
F14 C14 C15 . . 120.2(8) ?
F14 C14 C13 . . 120.5(8) ?
C15 C14 C13 . . 118.8(9) ?
F15 C15 C16 . . 121.3(9) ?
F15 C15 C14 . . 119.5(9) ?
C16 C15 C14 . . 119.0(8) ?
F16 C16 C15 . . 114.4(8) ?
F16 C16 C11 . . 120.3(9) ?
C15 C16 C11 . . 125.3(9) ?
C22 C21 C26 . . 108.9(8) ?
C22 C21 B10 . . 128.9(8) ?
C26 C21 B10 . . 121.9(6) ?
C23 C22 F22 . . 116.1(8) ?
C23 C22 C21 . . 125.7(9) ?
F22 C22 C21 . . 118.2(8) ?
C24 C23 C22 . . 123.1(8) ?
C24 C23 F23 . . 119.1(9) ?
C22 C23 F23 . . 117.8(9) ?
F24 C24 C23 . . 124.5(9) ?
F24 C24 C25 . . 118.0(10) ?
C23 C24 C25 . . 117.5(9) ?
F25 C25 C26 . . 121.7(9) ?
F25 C25 C24 . . 121.0(9) ?
C26 C25 C24 . . 117.2(9) ?
C25 C26 F26 . . 116.4(8) ?
C25 C26 C21 . . 127.5(8) ?
F26 C26 C21 . . 116.0(8) ?
C32 C31 C36 . . 112.8(9) ?
C32 C31 B10 . . 122.4(9) ?
C36 C31 B10 . . 124.5(8) ?
C31 C32 C33 . . 126.9(10) ?
C31 C32 F32 . . 118.7(8) ?
C33 C32 F32 . . 114.3(9) ?
F33 C33 C32 . . 122.1(11) ?
F33 C33 C34 . . 119.3(10) ?
C32 C33 C34 . . 118.4(10) ?
F34 C34 C35 . . 123.6(11) ?
F34 C34 C33 . . 119.4(12) ?
C35 C34 C33 . . 116.9(10) ?
F35 C35 C36 . . 122.9(11) ?
F35 C35 C34 . . 116.2(9) ?
C36 C35 C34 . . 120.9(11) ?
F36 C36 C35 . . 114.4(10) ?
F36 C36 C31 . . 121.6(8) ?
C35 C36 C31 . . 124.0(10) ?
C46 C41 C42 . . 116.1(8) ?
C46 C41 B10 . . 128.7(8) ?
C42 C41 B10 . . 114.3(8) ?
F42 C42 C43 . . 118.5(8) ?
F42 C42 C41 . . 120.5(8) ?
C43 C42 C41 . . 120.9(9) ?
C44 C43 F43 . . 119.5(9) ?
C44 C43 C42 . . 122.2(10) ?
F43 C43 C42 . . 118.3(10) ?
C43 C44 F44 . . 124.2(11) ?
C43 C44 C45 . . 118.3(9) ?
F44 C44 C45 . . 117.5(10) ?
F45 C45 C46 . . 120.0(9) ?
F45 C45 C44 . . 120.1(8) ?
C46 C45 C44 . . 119.5(10) ?
F46 C46 C41 . . 121.8(8) ?
F46 C46 C45 . . 115.4(10) ?
C41 C46 C45 . . 122.5(10) ?
H90A O90 H90B . . 105.2 ?
C102 C101 C106 . . 120.0 ?
C102 C101 Cl01 . . 120.0 ?
C106 C101 Cl01 . . 120.0 ?
C101 C102 C103 . . 120.0 ?
C101 C102 H102 . . 120.0 ?
C103 C102 H102 . . 120.0 ?
C104 C103 C102 . . 120.0 ?
C104 C103 H103 . . 120.0 ?
C102 C103 H103 . . 120.0 ?
C105 C104 C103 . . 120.0 ?
C105 C104 H104 . . 120.0 ?
C103 C104 H104 . . 120.0 ?
C106 C105 C104 . . 120.0 ?
C106 C105 H105 . . 120.0 ?
C104 C105 H105 . . 120.0 ?
C105 C106 C101 . . 120.0 ?
C105 C106 H106 . . 120.0 ?
C101 C106 H106 . . 120.0 ?
C112 C111 C116 . . 120.0 ?
C112 C111 Cl11 . . 120.0 ?
C116 C111 Cl11 . . 120.0 ?
C111 C112 C113 . . 120.0 ?
C111 C112 H112 . . 120.0 ?
C113 C112 H112 . . 120.0 ?
C114 C113 C112 . . 120.0 ?
C114 C113 H113 . . 120.0 ?
C112 C113 H113 . . 120.0 ?
C113 C114 C115 . . 120.0 ?
C113 C114 H114 . . 120.0 ?
C115 C114 H114 . . 120.0 ?
C116 C115 C114 . . 120.0 ?
C116 C115 H115 . . 120.0 ?
C114 C115 H115 . . 120.0 ?
C111 C116 C115 . . 120.0 ?
C111 C116 H116 . . 120.0 ?
C115 C116 H116 . . 120.0 ?
C126 C121 C122 . . 120.0 ?
C126 C121 Cl21 . . 120.0 ?
C122 C121 Cl21 . . 120.0 ?
C123 C122 C121 . . 120.0 ?
C123 C122 H122 . . 120.0 ?
C121 C122 H122 . . 120.0 ?
C124 C123 C122 . . 120.0 ?
C124 C123 H123 . . 120.0 ?
C122 C123 H123 . . 120.0 ?
C123 C124 C125 . . 120.0 ?
C123 C124 H124 . . 120.0 ?
C125 C124 H124 . . 120.0 ?
C126 C125 C124 . . 120.0 ?
C126 C125 H125 . . 120.0 ?
C124 C125 H125 . . 120.0 ?
C121 C126 C125 . . 120.0 ?
C121 C126 H126 . . 120.0 ?
C125 C126 H126 . . 120.0 ?
C136 C131 C132 . . 120.0 ?
C136 C131 Cl31 . . 120.0 ?
C132 C131 Cl31 . . 120.0 ?
C133 C132 C131 . . 120.0 ?
C133 C132 H132 . . 120.0 ?
C131 C132 H132 . . 120.0 ?
C132 C133 C134 . . 120.0 ?
C132 C133 H133 . . 120.0 ?
C134 C133 H133 . . 120.0 ?
C135 C134 C133 . . 120.0 ?
C135 C134 H134 . . 120.0 ?
C133 C134 H134 . . 120.0 ?
C134 C135 C136 . . 120.0 ?
C134 C135 H135 . . 120.0 ?
C136 C135 H135 . . 120.0 ?
C131 C136 C135 . . 120.0 ?
C131 C136 H136 . . 120.0 ?
C135 C136 H136 . . 120.0 ?

loop_
_geom_bond_atom_site_label_1
_geom_bond_atom_site_label_2
_geom_bond_site_symmetry_2
_geom_bond_distance
_geom_bond_publ_flag
Ga1 O8 2_566 1.879(6) yes
Ga1 O7 2_566 1.898(5) yes
Ga1 O11 . 1.901(6) yes
Ga1 C1 . 1.915(9) yes
Ga2 O7 2_566 1.843(6) yes
Ga2 O10 . 1.898(5) yes
Ga2 C2 . 1.910(9) yes
Ga2 O12 . 1.950(5) yes
Ga3 O10 . 1.842(5) yes
Ga3 O8 . 1.868(6) yes
Ga3 C3 . 1.879(10) yes
Ga3 O13 . 1.929(5) yes
Ga4 O9 . 1.868(6) yes
Ga4 O10 . 1.884(5) yes
Ga4 O11 . 1.925(5) yes
Ga4 C4 . 1.945(8) yes
Ga5 O7 . 1.875(5) yes
Ga5 O9 . 1.881(5) yes
Ga5 C5 . 1.917(8) yes
Ga5 O13 . 1.920(6) yes
Ga6 O9 . 1.863(5) yes
Ga6 O8 2_566 1.876(5) yes
Ga6 O12 2_566 1.916(6) yes
Ga6 C6 . 1.934(8) yes
C1 H1A . .9600 ?
C1 H1B . .9600 ?
C1 H1C . .9600 ?
C2 H2A . .9600 ?
C2 H2B . .9600 ?
C2 H2C . .9600 ?
C3 H3A . .9600 ?
C3 H3B . .9600 ?
C3 H3C . .9600 ?
C4 H4A . .9600 ?
C4 H4B . .9600 ?
C4 H4C . .9600 ?
C5 H5A . .9600 ?
C5 H5B . .9600 ?
C5 H5C . .9600 ?
C6 H6A . .9600 ?
C6 H6B . .9600 ?
C6 H6C . .9600 ?
O7 Ga2 2_566 1.843(6) ?
O7 Ga1 2_566 1.898(5) ?
O8 Ga6 2_566 1.876(5) ?
O8 Ga1 2_566 1.879(6) ?
O11 H11 . .8400 ?
O12 Ga6 2_566 1.916(6) ?
O12 H12 . .8400 ?
O13 H13 . .8400 ?
B10 C31 . 1.613(12) ?
B10 C41 . 1.662(12) ?
B10 C11 . 1.677(12) ?
B10 C21 . 1.696(11) ?
C11 C16 . 1.389(11) ?
C11 C12 . 1.425(12) ?
F12 C12 . 1.358(8) ?
C12 C13 . 1.317(12) ?
F13 C13 . 1.348(10) ?
C13 C14 . 1.402(12) ?
F14 C14 . 1.357(10) ?
C14 C15 . 1.389(13) ?
F15 C15 . 1.326(10) ?
C15 C16 . 1.361(13) ?
F16 C16 . 1.357(10) ?
C21 C22 . 1.403(11) ?
C21 C26 . 1.427(12) ?
F22 C22 . 1.401(10) ?
C22 C23 . 1.343(13) ?
F23 C23 . 1.406(9) ?
C23 C24 . 1.324(13) ?
C24 F24 . 1.324(10) ?
C24 C25 . 1.428(12) ?
F25 C25 . 1.317(10) ?
C25 C26 . 1.358(13) ?
F26 C26 . 1.373(9) ?
C31 C32 . 1.351(12) ?
C31 C36 . 1.390(12) ?
F32 C32 . 1.380(10) ?
C32 C33 . 1.370(13) ?
F33 C33 . 1.350(11) ?
C33 C34 . 1.392(15) ?
F34 C34 . 1.342(11) ?
C34 C35 . 1.392(15) ?
F35 C35 . 1.324(11) ?
C35 C36 . 1.356(12) ?
F36 C36 . 1.355(11) ?
C41 C46 . 1.362(13) ?
C41 C42 . 1.430(11) ?
F42 C42 . 1.319(10) ?
C42 C43 . 1.381(12) ?
F43 C43 . 1.374(11) ?
C43 C44 . 1.318(14) ?
F44 C44 . 1.365(11) ?
C44 C45 . 1.436(14) ?
C45 F45 . 1.341(10) ?
C45 C46 . 1.372(12) ?
F46 C46 . 1.320(11) ?
O90 H90A . .842 ?
O90 H90B . .838 ?
Cl01 C101 . 1.7400 ?
C101 C102 . 1.3900 ?
C101 C106 . 1.3900 ?
C102 C103 . 1.3900 ?
C102 H102 . .9300 ?
C103 C104 . 1.3900 ?
C103 H103 . .9300 ?
C104 C105 . 1.3900 ?
C104 H104 . .9300 ?
C105 C106 . 1.3900 ?
C105 H105 . .9300 ?
C106 H106 . .9300 ?
Cl11 C111 . 1.7400 ?
C111 C112 . 1.3900 ?
C111 C116 . 1.3900 ?
C112 C113 . 1.3900 ?
C112 H112 . .9300 ?
C113 C114 . 1.3900 ?
C113 H113 . .9300 ?
C114 C115 . 1.3900 ?
C114 H114 . .9300 ?
C115 C116 . 1.3900 ?
C115 H115 . .9300 ?
C116 H116 . .9300 ?
Cl21 C121 . 1.7400 ?
C121 C126 . 1.3900 ?
C121 C122 . 1.3900 ?
C122 C123 . 1.3900 ?
C122 H122 . .9300 ?
C123 C124 . 1.3900 ?
C123 H123 . .9300 ?
C124 C125 . 1.3900 ?
C124 H124 . .9300 ?
C125 C126 . 1.3900 ?
C125 H125 . .9300 ?
C126 H126 . .9300 ?
Cl31 C131 . 1.7400 ?
C131 C136 . 1.3900 ?
C131 C132 . 1.3900 ?
C132 C133 . 1.3900 ?
C132 H132 . .9300 ?
C133 C134 . 1.3900 ?
C133 H133 . .9300 ?
C134 C135 . 1.3900 ?
C134 H134 . .9300 ?
C135 C136 . 1.3900 ?
C135 H135 . .9300 ?
C136 H136 . .9300 ?

loop_
_geom_hbond_atom_site_label_D
_geom_hbond_atom_site_label_H
_geom_hbond_atom_site_label_A
_geom_hbond_site_symmetry_A
_geom_hbond_distance_DH
_geom_hbond_distance_HA
_geom_hbond_distance_DA
_geom_hbond_angle_DHA
_geom_hbond_publ_flag
O11 H11 O90 . .84 1.85 2.686(10) 179 yes
O12 H12 F22 . .84 2.13 2.924(7) 157 yes
O90 H90A F44 2_476 .84 2.33 3.090(10) 150 yes
O90 H90B F26 1_656 .84 2.36 2.955(10) 129 yes

loop_
_geom_torsion_atom_site_label_1
_geom_torsion_atom_site_label_2
_geom_torsion_atom_site_label_3
_geom_torsion_atom_site_label_4
_geom_torsion_site_symmetry_1
_geom_torsion_site_symmetry_4
_geom_torsion
O9 Ga5 O7 Ga2 . 2_566 -62.6(3)
C5 Ga5 O7 Ga2 . 2_566 71.6(4)
O13 Ga5 O7 Ga2 . 2_566 -162.9(3)
O9 Ga5 O7 Ga1 . 2_566 115.0(3)
C5 Ga5 O7 Ga1 . 2_566 -110.8(4)
O13 Ga5 O7 Ga1 . 2_566 14.8(3)
O10 Ga3 O8 Ga6 . 2_566 62.3(3)
C3 Ga3 O8 Ga6 . 2_566 -73.2(5)
O13 Ga3 O8 Ga6 . 2_566 160.6(3)
O10 Ga3 O8 Ga1 . 2_566 -111.6(3)
C3 Ga3 O8 Ga1 . 2_566 113.0(4)
O13 Ga3 O8 Ga1 . 2_566 -13.3(3)
O8 Ga6 O9 Ga4 2_566 . 62.0(3)
O12 Ga6 O9 Ga4 2_566 . 161.9(3)
C6 Ga6 O9 Ga4 . . -76.5(4)
O8 Ga6 O9 Ga5 2_566 . -112.7(3)
O12 Ga6 O9 Ga5 2_566 . -12.8(3)
C6 Ga6 O9 Ga5 . . 108.9(4)
O10 Ga4 O9 Ga6 . . -114.9(3)
O11 Ga4 O9 Ga6 . . -13.4(3)
C4 Ga4 O9 Ga6 . . 107.5(4)
O10 Ga4 O9 Ga5 . . 59.6(3)
O11 Ga4 O9 Ga5 . . 161.2(3)
C4 Ga4 O9 Ga5 . . -77.9(4)
O7 Ga5 O9 Ga6 . . 61.5(3)
C5 Ga5 O9 Ga6 . . -71.0(5)
O13 Ga5 O9 Ga6 . . 161.8(3)
O7 Ga5 O9 Ga4 . . -113.2(3)
C5 Ga5 O9 Ga4 . . 114.4(4)
O13 Ga5 O9 Ga4 . . -12.8(3)
O8 Ga3 O10 Ga4 . . 113.3(3)
C3 Ga3 O10 Ga4 . . -112.2(4)
O13 Ga3 O10 Ga4 . . 13.7(4)
O8 Ga3 O10 Ga2 . . -62.1(4)
C3 Ga3 O10 Ga2 . . 72.3(5)
O13 Ga3 O10 Ga2 . . -161.7(3)
O9 Ga4 O10 Ga3 . . -61.8(4)
O11 Ga4 O10 Ga3 . . -161.9(3)
C4 Ga4 O10 Ga3 . . 74.8(5)
O9 Ga4 O10 Ga2 . . 113.8(3)
O11 Ga4 O10 Ga2 . . 13.7(4)
C4 Ga4 O10 Ga2 . . -109.7(4)
O7 Ga2 O10 Ga3 2_566 . 112.4(3)
C2 Ga2 O10 Ga3 . . -109.5(5)
O12 Ga2 O10 Ga3 . . 12.5(4)
O7 Ga2 O10 Ga4 2_566 . -63.3(3)
C2 Ga2 O10 Ga4 . . 74.8(5)
O12 Ga2 O10 Ga4 . . -163.2(3)
O8 Ga1 O11 Ga4 2_566 . 52.4(4)
O7 Ga1 O11 Ga4 2_566 . -51.2(4)
C1 Ga1 O11 Ga4 . . -177.0(4)
O9 Ga4 O11 Ga1 . . -52.1(4)
O10 Ga4 O11 Ga1 . . 51.3(4)
C4 Ga4 O11 Ga1 . . -178.7(4)
O7 Ga2 O12 Ga6 2_566 2_566 -51.2(4)
O10 Ga2 O12 Ga6 . 2_566 54.3(4)
C2 Ga2 O12 Ga6 . 2_566 -177.4(5)
O7 Ga5 O13 Ga3 . . 51.4(4)
O9 Ga5 O13 Ga3 . . -53.3(4)
C5 Ga5 O13 Ga3 . . 177.2(4)
O10 Ga3 O13 Ga5 . . 52.7(4)
O8 Ga3 O13 Ga5 . . -52.4(4)
C3 Ga3 O13 Ga5 . . -179.3(5)
C31 B10 C11 C16 . . 136.6(9)
C41 B10 C11 C16 . . 15.4(12)
C21 B10 C11 C16 . . -102.4(9)
C31 B10 C11 C12 . . -52.5(10)
C41 B10 C11 C12 . . -173.7(7)
C21 B10 C11 C12 . . 68.5(9)
C16 C11 C12 C13 . . -5.4(14)
B10 C11 C12 C13 . . -177.6(8)
C16 C11 C12 F12 . . 179.6(7)
B10 C11 C12 F12 . . 7.4(12)
F12 C12 C13 F13 . . .6(13)
C11 C12 C13 F13 . . -174.4(8)
F12 C12 C13 C14 . . 175.6(8)
C11 C12 C13 C14 . . .7(15)
C12 C13 C14 F14 . . 174.4(9)
F13 C13 C14 F14 . . -10.4(14)
C12 C13 C14 C15 . . 3.3(14)
F13 C13 C14 C15 . . 178.5(8)
F14 C14 C15 F15 . . 1.2(14)
C13 C14 C15 F15 . . 172.4(8)
F14 C14 C15 C16 . . -173.1(9)
C13 C14 C15 C16 . . -2.0(15)
F15 C15 C16 F16 . . 4.3(13)
C14 C15 C16 F16 . . 178.6(8)
F15 C15 C16 C11 . . -177.7(8)
C14 C15 C16 C11 . . -3.4(15)
C12 C11 C16 F16 . . -175.4(8)
B10 C11 C16 F16 . . -3.8(14)
C12 C11 C16 C15 . . 6.7(14)
B10 C11 C16 C15 . . 178.3(9)
C31 B10 C21 C22 . . 20.5(12)
C41 B10 C21 C22 . . 136.7(9)
C11 B10 C21 C22 . . -102.5(9)
C31 B10 C21 C26 . . -166.8(8)
C41 B10 C21 C26 . . -50.6(10)
C11 B10 C21 C26 . . 70.2(9)
C26 C21 C22 C23 . . 2.9(13)
B10 C21 C22 C23 . . 176.3(9)
C26 C21 C22 F22 . . -176.2(7)
B10 C21 C22 F22 . . -2.8(13)
F22 C22 C23 C24 . . 177.7(9)
C21 C22 C23 C24 . . -1.4(17)
F22 C22 C23 F23 . . -2.5(13)
C21 C22 C23 F23 . . 178.3(8)
C22 C23 C24 F24 . . 177.9(9)
F23 C23 C24 F24 . . -1.9(16)
C22 C23 C24 C25 . . -1.6(16)
F23 C23 C24 C25 . . 178.7(9)
F24 C24 C25 F25 . . 1.4(15)
C23 C24 C25 F25 . . -179.1(10)
F24 C24 C25 C26 . . -177.0(9)
C23 C24 C25 C26 . . 2.5(15)
F25 C25 C26 F26 . . 2.5(15)
C24 C25 C26 F26 . . -179.1(8)
F25 C25 C26 C21 . . -179.1(9)
C24 C25 C26 C21 . . -.7(16)
C22 C21 C26 C25 . . -1.8(14)
B10 C21 C26 C25 . . -175.8(9)
C22 C21 C26 F26 . . 176.6(7)
B10 C21 C26 F26 . . 2.6(12)
C41 B10 C31 C32 . . -71.4(10)
C11 B10 C31 C32 . . 161.6(7)
C21 B10 C31 C32 . . 49.0(11)
C41 B10 C31 C36 . . 101.8(9)
C11 B10 C31 C36 . . -25.2(11)
C21 B10 C31 C36 . . -137.8(8)
C36 C31 C32 C33 . . -1.0(13)
B10 C31 C32 C33 . . 173.0(8)
C36 C31 C32 F32 . . -176.4(7)
B10 C31 C32 F32 . . -2.5(12)
C31 C32 C33 F33 . . 179.4(8)
F32 C32 C33 F33 . . -4.9(12)
C31 C32 C33 C34 . . 2.7(14)
F32 C32 C33 C34 . . 178.4(8)
F33 C33 C34 F34 . . 3.5(13)
C32 C33 C34 F34 . . -179.7(8)
F33 C33 C34 C35 . . 179.1(8)
C32 C33 C34 C35 . . -4.1(13)
F34 C34 C35 F35 . . -3.1(14)
C33 C34 C35 F35 . . -178.6(8)
F34 C34 C35 C36 . . 179.5(8)
C33 C34 C35 C36 . . 4.1(14)
F35 C35 C36 F36 . . .5(13)
C34 C35 C36 F36 . . 177.7(8)
F35 C35 C36 C31 . . -179.7(8)
C34 C35 C36 C31 . . -2.5(14)
C32 C31 C36 F36 . . -179.4(7)
B10 C31 C36 F36 . . 6.8(13)
C32 C31 C36 C35 . . .8(13)
B10 C31 C36 C35 . . -173.0(8)
C31 B10 C41 C46 . . 97.3(10)
C11 B10 C41 C46 . . -135.1(9)
C21 B10 C41 C46 . . -24.7(12)
C31 B10 C41 C42 . . -71.5(9)
C11 B10 C41 C42 . . 56.1(10)
C21 B10 C41 C42 . . 166.5(7)
C46 C41 C42 F42 . . -177.8(8)
B10 C41 C42 F42 . . -7.5(12)
C46 C41 C42 C43 . . 1.5(13)
B10 C41 C42 C43 . . 171.8(8)
F42 C42 C43 C44 . . -179.0(9)
C41 C42 C43 C44 . . 1.7(15)
F42 C42 C43 F43 . . 1.8(13)
C41 C42 C43 F43 . . -177.5(8)
F43 C43 C44 F44 . . -1.9(15)
C42 C43 C44 F44 . . 178.9(9)
F43 C43 C44 C45 . . 179.1(8)
C42 C43 C44 C45 . . .0(15)
C43 C44 C45 F45 . . -177.6(9)
F44 C44 C45 F45 . . 3.4(13)
C43 C44 C45 C46 . . -4.9(14)
F44 C44 C45 C46 . . 176.1(8)
C42 C41 C46 F46 . . -179.5(8)
B10 C41 C46 F46 . . 11.9(14)
C42 C41 C46 C45 . . -6.5(13)
B10 C41 C46 C45 . . -175.2(8)
F45 C45 C46 F46 . . -5.5(13)
C44 C45 C46 F46 . . -178.2(8)
F45 C45 C46 C41 . . -178.8(8)
C44 C45 C46 C41 . . 8.4(14)
C106 C101 C102 C103 . . .0
Cl01 C101 C102 C103 . . 180.0
C101 C102 C103 C104 . . .0
C102 C103 C104 C105 . . .0
C103 C104 C105 C106 . . .0
C104 C105 C106 C101 . . .0
C102 C101 C106 C105 . . .0
Cl01 C101 C106 C105 . . 180.0
C116 C111 C112 C113 . . .0
Cl11 C111 C112 C113 . . 180.0
C111 C112 C113 C114 . . .0
C112 C113 C114 C115 . . .0
C113 C114 C115 C116 . . .0
C112 C111 C116 C115 . . .0
Cl11 C111 C116 C115 . . 180.0
C114 C115 C116 C111 . . .0
C126 C121 C122 C123 . . .0
Cl21 C121 C122 C123 . . 180.0
C121 C122 C123 C124 . . .0
C122 C123 C124 C125 . . .0
C123 C124 C125 C126 . . .0
C122 C121 C126 C125 . . .0
Cl21 C121 C126 C125 . . 180.0
C124 C125 C126 C121 . . .0
C136 C131 C132 C133 . . .0
Cl31 C131 C132 C133 . . 180.0
C131 C132 C133 C134 . . .0
C132 C133 C134 C135 . . .0
C133 C134 C135 C136 . . .0
C132 C131 C136 C135 . . .0
Cl31 C131 C136 C135 . . 180.0
C134 C135 C136 C131 . . .0
